data_1576746
loop_
_publ_author_name
'Qi, Jun-Chao'
'Chen, Xiao-Gang'
'Wang, Zhen-Yu'
'Tang, Yuan-Yuan'
'Song, Xian-Jiang'
'Qin, Yan'
'Lv, Hui-Peng'
'Xiong, Ren-Gen'
'Liao, Wei-Qiang'

_publ_section_title
;
 Organic-inorganic perovskite ferroelectric catalytic selective alkyne
 coupling under ultrasound sonication.
;
_journal_issue 3
_journal_name_full 'Chemical science'
_journal_page_first 1792
_journal_page_last 1800
_journal_paper_doi 10.1039/d5sc07784b
_journal_volume 17
_journal_year 2026
_chemical_formula_moiety 'C24 H14'
_chemical_formula_sum 'C24 H14'
_chemical_formula_weight 302.35
_space_group_crystal_system monoclinic
_space_group_IT_number 14
_space_group_name_Hall '-P 2ybc'
_space_group_name_H-M_alt 'P 1 21/c 1'
_atom_sites_solution_hydrogens geom
_audit_creation_date 2025-10-07
_audit_creation_method
;
Olex2 1.5
(compiled 2025.07.13 svn.rb7424aed for OlexSys, GUI svn.r7314)
;
_audit_update_record
;
2025-10-07 deposited with the CCDC.	2025-11-18 downloaded from the CCDC.
;
_cell_angle_alpha 90
_cell_angle_beta 100.955(12)
_cell_angle_gamma 90
_cell_formula_units_Z 2
_cell_length_a 18.027(2)
_cell_length_b 6.0037(7)
_cell_length_c 7.4853(10)
_cell_measurement_reflns_used 1885
_cell_measurement_temperature 222.99(10)
_cell_measurement_theta_max 71.4930
_cell_measurement_theta_min 2.4590
_cell_volume 795.36(17)
_computing_cell_refinement 'CrysAlisPro 1.171.43.129a (Rigaku OD, 2024)'
_computing_data_collection 'CrysAlisPro system (CCD 43.129a 64-bit (release 29-06-2024))'
_computing_data_reduction 'CrysAlisPro 1.171.43.129a (Rigaku OD, 2024)'
_computing_molecular_graphics 'Olex2 1.5 (Dolomanov et al., 2009)'
_computing_publication_material 'Olex2 1.5 (Dolomanov et al., 2009)'
_computing_structure_refinement 'SHELXL 2019/3 (Sheldrick, 2015)'
_computing_structure_solution 'SHELXT 2018/2 (Sheldrick, 2018)'
_diffrn_ambient_environment N~2~
_diffrn_ambient_temperature 222.99(10)
_diffrn_detector 'Hybrid Pixel Array Detector'
_diffrn_detector_area_resol_mean 10.0000
_diffrn_detector_type 'HyPix-Arc 150'
_diffrn_measured_fraction_theta_full 0.998
_diffrn_measured_fraction_theta_max 0.998
_diffrn_measurement_details
;
List of Runs (angles in degrees, time in seconds):

  # Type    Start    End  Width  t~exp~   \w     \q     \k     \f   Frames
#--------------------------------------------------------------------------
  1  \w     45.00  81.00   0.50    0.50    --   60.10  15.00  60.00   72
  2  \w     40.00  97.00   0.50    0.50    --   60.10  15.00 120.00  114
  3  \w     74.00 113.00   0.50    0.50    --   75.12  15.00  30.00   78
  4  \w     59.00  99.00   0.50    0.50    --   75.12  15.00-180.00   80
  5  \w     57.00 119.00   0.50    0.50    --   75.12  15.00 -60.00  124
  6  \w     26.00  53.00   0.50    0.50    --   60.10-125.00 150.00   54
  7  \w     36.00  62.00   0.50    0.50    --   75.12-125.00  90.00   52
  8  \w     35.00  62.00   0.50    0.50    --   75.12-125.00  60.00   54
  9  \w     35.00  92.00   0.50    0.50    --   75.12-125.00 -30.00  114
 10  \w    -76.00 -51.00   0.50    0.50    --  -60.46 -15.00-150.00   50
 11  \w    -96.00 -44.00   0.50    0.50    --  -60.46 -15.00  90.00  104
 12  \w    -89.00 -57.00   0.50    0.50    --  -75.26 -15.00  90.00   64
 13  \w   -120.00 -94.00   0.50    0.50    --  -75.26 -15.00  90.00   52
 14  \w   -106.00 -47.00   0.50    0.50    --  -60.46 -15.00 150.00  118
 15  \w    -96.00 -40.00   0.50    0.50    --  -75.26 125.00 -60.00  112
 16  \w    -58.00 -31.00   0.50    0.50    --  -73.82 125.00  30.00   54
 17  \w    -78.00 -23.00   0.50    0.50    --  -60.46 125.00-150.00  110
 18  \w    -98.00 -54.00   0.50    0.50    --  -73.82 125.00-150.00   88
;
_diffrn_measurement_device 'four-circle diffractometer'
_diffrn_measurement_device_type 'XtaLAB Synergy R, DW system, HyPix-Arc 150'
_diffrn_measurement_method '\w scans'
_diffrn_orient_matrix_type 'CrysAlisPro convention (1999,Acta A55,543-557)'
_diffrn_orient_matrix_UB_11 0.0655164000
_diffrn_orient_matrix_UB_12 -0.0997178000
_diffrn_orient_matrix_UB_13 -0.0789991000
_diffrn_orient_matrix_UB_21 -0.0572134000
_diffrn_orient_matrix_UB_22 -0.1092160000
_diffrn_orient_matrix_UB_23 -0.1544996000
_diffrn_orient_matrix_UB_31 0.0014045000
_diffrn_orient_matrix_UB_32 0.2096541000
_diffrn_orient_matrix_UB_33 -0.1180391000
_diffrn_radiation_monochromator mirror
_diffrn_radiation_probe x-ray
_diffrn_radiation_type 'Cu K\a'
_diffrn_radiation_wavelength 1.54184
_diffrn_reflns_av_R_equivalents 0.0453
_diffrn_reflns_av_unetI/netI 0.0483
_diffrn_reflns_Laue_measured_fraction_full 0.998
_diffrn_reflns_Laue_measured_fraction_max 0.998
_diffrn_reflns_limit_h_max 21
_diffrn_reflns_limit_h_min -21
_diffrn_reflns_limit_k_max 7
_diffrn_reflns_limit_k_min -6
_diffrn_reflns_limit_l_max 8
_diffrn_reflns_limit_l_min -8
_diffrn_reflns_number 4361
_diffrn_reflns_point_group_measured_fraction_full 0.998
_diffrn_reflns_point_group_measured_fraction_max 0.998
_diffrn_reflns_theta_full 66.518
_diffrn_reflns_theta_max 66.518
_diffrn_reflns_theta_min 2.497
_diffrn_source 'Rotating-anode X-ray tube'
_diffrn_source_type 'Rigaku (Cu) X-ray Source'
_exptl_absorpt_coefficient_mu 0.545
_exptl_absorpt_correction_T_max 1.00000
_exptl_absorpt_correction_T_min 0.67301
_exptl_absorpt_correction_type multi-scan
_exptl_absorpt_process_details
;
CrysAlisPro 1.171.43.129a (Rigaku Oxford Diffraction, 2024)
Empirical absorption correction using spherical harmonics,
implemented in SCALE3 ABSPACK scaling algorithm.
;
_exptl_crystal_colour red
_exptl_crystal_colour_primary red
_exptl_crystal_density_diffrn 1.262
_exptl_crystal_description block
_exptl_crystal_F_000 316
_refine_diff_density_max 0.392
_refine_diff_density_min -0.314
_refine_diff_density_rms 0.095
_refine_ls_extinction_coef 0.007(2)
_refine_ls_extinction_expression Fc^*^=kFc[1+0.001xFc^2^\l^3^/sin(2\q)]^-1/4^
_refine_ls_extinction_method 'SHELXL-2019/2 (Sheldrick 2019)'
_refine_ls_goodness_of_fit_ref 1.052
_refine_ls_hydrogen_treatment constr
_refine_ls_matrix_type full
_refine_ls_number_parameters 110
_refine_ls_number_reflns 1401
_refine_ls_number_restraints 0
_refine_ls_restrained_S_all 1.052
_refine_ls_R_factor_all 0.1356
_refine_ls_R_factor_gt 0.1194
_refine_ls_shift/su_max 0.000
_refine_ls_shift/su_mean 0.000
_refine_ls_structure_factor_coef Fsqd
_refine_ls_weighting_details 'w=1/[\s^2^(Fo^2^)+(0.1000P)^2^+5.0000P] where P=(Fo^2^+2Fc^2^)/3'
_refine_ls_weighting_scheme calc
_refine_ls_wR_factor_gt 0.3362
_refine_ls_wR_factor_ref 0.3440
_reflns_Friedel_coverage 0.000
_reflns_number_gt 1046
_reflns_number_total 1401
_reflns_threshold_expression 'I > 2\s(I)'
_cod_data_source_file d5sc07784b2.cif
_cod_data_source_block 2j-223k
_cod_database_code 1576746
_shelx_shelxl_version_number 2019/3
_chemical_oxdiff_formula 'C H '
_shelx_space_group_comment
;
The symmetry employed for this shelxl refinement is uniquely defined
by the following loop, which should always be used as a source of
symmetry information in preference to the above space-group names.
They are only intended as comments.
;
_reflns_odcompleteness_completeness 99.74
_reflns_odcompleteness_iscentric 1
_reflns_odcompleteness_theta 66.97
_olex2_refinement_description
;
1. Fixed Uiso
 At 1.2 times of:
  All C(H) groups
2.a Aromatic/amide H refined with riding coordinates:
 C003(H003), C006(H006), C007(H007), C009(H009), C00A(H00A), C00B(H00B),
 C00C(H00C)
;
_olex2_submission_special_instructions 'No special instructions were received'
_oxdiff_exptl_absorpt_empirical_details
;
Empirical correction (ABSPACK) includes:
- Absorption correction using spherical harmonics
- Frame scaling
;
_oxdiff_exptl_absorpt_empirical_full_max 1.482
_oxdiff_exptl_absorpt_empirical_full_min 0.683

loop_
_space_group_symop_operation_xyz
'x, y, z'
'-x, y+1/2, -z+1/2'
'-x, -y, -z'
'x, -y-1/2, z-1/2'

loop_
_atom_site_label
_atom_site_type_symbol
_atom_site_fract_x
_atom_site_fract_y
_atom_site_fract_z
_atom_site_U_iso_or_equiv
_atom_site_adp_type
_atom_site_occupancy
_atom_site_site_symmetry_order
_atom_site_calc_flag
_atom_site_refinement_flags_posn
_atom_site_refinement_flags_adp
_atom_site_refinement_flags_occupancy
_atom_site_disorder_assembly
_atom_site_disorder_group
C001 C 0.7703(3) 0.6118(10) 0.4852(8) 0.0420(14) Uani 1 1 d . . . . .
C002 C 0.7800(3) 0.3995(10) 0.5701(8) 0.0402(14) Uani 1 1 d . . . . .
C003 C 0.7161(3) 0.2653(11) 0.5756(8) 0.0454(15) Uani 1 1 d . . . . .
H003 H 0.722424 0.123250 0.629182 0.055 Uiso 1 1 calc R U . . .
C004 C 0.5813(3) 0.1969(11) 0.5013(9) 0.0488(16) Uani 1 1 d . . . . .
C005 C 0.5293(3) 0.0748(11) 0.4989(9) 0.0508(17) Uani 1 1 d . . . . .
C006 C 0.8547(3) 0.3240(11) 0.6416(8) 0.0474(16) Uani 1 1 d . . . . .
H006 H 0.861918 0.182991 0.696699 0.057 Uiso 1 1 calc R U . . .
C007 C 0.8358(3) 0.7375(11) 0.4760(8) 0.0500(16) Uani 1 1 d . . . . .
H007 H 0.830429 0.878312 0.420069 0.060 Uiso 1 1 calc R U . . .
C008 C 0.6447(3) 0.3405(11) 0.5032(8) 0.0455(15) Uani 1 1 d . . . . .
C009 C 0.9059(4) 0.6611(12) 0.5452(9) 0.0567(18) Uani 1 1 d . . . . .
H009 H 0.948359 0.748024 0.535612 0.068 Uiso 1 1 calc R U . . .
C00A C 0.6968(3) 0.6866(11) 0.4157(8) 0.0480(15) Uani 1 1 d . . . . .
H00A H 0.689833 0.828891 0.362819 0.058 Uiso 1 1 calc R U . . .
C00B C 0.6355(3) 0.5583(11) 0.4230(8) 0.0480(16) Uani 1 1 d . . . . .
H00B H 0.586773 0.612258 0.375404 0.058 Uiso 1 1 calc R U . . .
C00C C 0.9156(3) 0.4532(13) 0.6312(9) 0.0570(19) Uani 1 1 d . . . . .
H00C H 0.964475 0.402835 0.681980 0.068 Uiso 1 1 calc R U . . .

loop_
_atom_site_aniso_label
_atom_site_aniso_U_11
_atom_site_aniso_U_22
_atom_site_aniso_U_33
_atom_site_aniso_U_23
_atom_site_aniso_U_13
_atom_site_aniso_U_12
C001 0.043(3) 0.041(3) 0.042(3) -0.004(2) 0.006(2) -0.001(3)
C002 0.038(3) 0.040(3) 0.043(3) -0.003(2) 0.009(2) -0.003(2)
C003 0.047(3) 0.042(3) 0.047(3) 0.001(3) 0.008(3) 0.000(3)
C004 0.043(3) 0.044(3) 0.059(4) -0.001(3) 0.009(3) -0.004(3)
C005 0.037(3) 0.051(4) 0.062(4) -0.001(3) 0.003(3) -0.002(3)
C006 0.046(3) 0.042(3) 0.054(4) -0.003(3) 0.007(3) 0.008(3)
C007 0.056(4) 0.044(3) 0.051(4) -0.003(3) 0.013(3) -0.017(3)
C008 0.039(3) 0.049(4) 0.049(3) -0.004(3) 0.010(3) -0.009(3)
C009 0.046(4) 0.067(5) 0.059(4) -0.008(3) 0.014(3) -0.014(3)
C00A 0.052(3) 0.042(3) 0.049(3) -0.001(3) 0.008(3) -0.002(3)
C00B 0.038(3) 0.049(4) 0.055(4) -0.004(3) 0.003(3) 0.003(3)
C00C 0.036(3) 0.075(5) 0.059(4) -0.006(4) 0.008(3) 0.002(3)

loop_
_atom_type_symbol
_atom_type_description
_atom_type_scat_dispersion_real
_atom_type_scat_dispersion_imag
_atom_type_scat_source
C C 0.0181 0.0091 'International Tables Vol C Tables 4.2.6.8 and 6.1.1.4'
H H 0.0000 0.0000 'International Tables Vol C Tables 4.2.6.8 and 6.1.1.4'

loop_
_geom_angle_atom_site_label_1
_geom_angle_atom_site_label_2
_geom_angle_atom_site_label_3
_geom_angle
_geom_angle_site_symmetry_1
_geom_angle_site_symmetry_3
_geom_angle_publ_flag
C007 C001 C002 117.9(5) . . ?
C00A C001 C002 118.7(5) . . ?
C00A C001 C007 123.4(6) . . ?
C003 C002 C001 119.6(5) . . ?
C003 C002 C006 121.7(6) . . ?
C006 C002 C001 118.7(5) . . ?
C002 C003 H003 119.7 . . ?
C008 C003 C002 120.5(6) . . ?
C008 C003 H003 119.7 . . ?
C005 C004 C008 178.9(7) . . ?
C004 C005 C005 177.3(9) . 3_656 ?
C002 C006 H006 119.5 . . ?
C00C C006 C002 120.9(6) . . ?
C00C C006 H006 119.5 . . ?
C001 C007 H007 119.0 . . ?
C009 C007 C001 121.9(6) . . ?
C009 C007 H007 119.0 . . ?
C003 C008 C004 119.5(6) . . ?
C003 C008 C00B 119.4(5) . . ?
C00B C008 C004 121.1(5) . . ?
C007 C009 H009 119.8 . . ?
C007 C009 C00C 120.3(6) . . ?
C00C C009 H009 119.8 . . ?
C001 C00A H00A 119.2 . . ?
C00B C00A C001 121.5(6) . . ?
C00B C00A H00A 119.2 . . ?
C008 C00B H00B 119.9 . . ?
C00A C00B C008 120.2(5) . . ?
C00A C00B H00B 119.9 . . ?
C006 C00C C009 120.2(6) . . ?
C006 C00C H00C 119.9 . . ?
C009 C00C H00C 119.9 . . ?

loop_
_geom_bond_atom_site_label_1
_geom_bond_atom_site_label_2
_geom_bond_distance
_geom_bond_site_symmetry_2
_geom_bond_publ_flag
C001 C002 1.420(8) . ?
C001 C007 1.414(8) . ?
C001 C00A 1.402(8) . ?
C002 C003 1.413(8) . ?
C002 C006 1.426(8) . ?
C003 H003 0.9400 . ?
C003 C008 1.374(8) . ?
C004 C005 1.188(9) . ?
C004 C008 1.430(8) . ?
C005 C005 1.388(12) 3_656 ?
C006 H006 0.9400 . ?
C006 C00C 1.359(9) . ?
C007 H007 0.9400 . ?
C007 C009 1.352(9) . ?
C008 C00B 1.435(9) . ?
C009 H009 0.9400 . ?
C009 C00C 1.400(10) . ?
C00A H00A 0.9400 . ?
C00A C00B 1.357(8) . ?
C00B H00B 0.9400 . ?
C00C H00C 0.9400 . ?

loop_
_geom_torsion_atom_site_label_1
_geom_torsion_atom_site_label_2
_geom_torsion_atom_site_label_3
_geom_torsion_atom_site_label_4
_geom_torsion
_geom_torsion_site_symmetry_1
_geom_torsion_site_symmetry_2
_geom_torsion_site_symmetry_3
_geom_torsion_site_symmetry_4
_geom_torsion_publ_flag
C001 C002 C003 C008 -1.5(9) . . . . ?
C001 C002 C006 C00C 0.8(9) . . . . ?
C001 C007 C009 C00C -0.8(10) . . . . ?
C001 C00A C00B C008 0.0(9) . . . . ?
C002 C001 C007 C009 -0.1(9) . . . . ?
C002 C001 C00A C00B -2.0(9) . . . . ?
C002 C003 C008 C004 176.5(5) . . . . ?
C002 C003 C008 C00B -0.5(9) . . . . ?
C002 C006 C00C C009 -1.7(10) . . . . ?
C003 C002 C006 C00C 178.4(6) . . . . ?
C003 C008 C00B C00A 1.3(9) . . . . ?
C004 C008 C00B C00A -175.8(6) . . . . ?
C006 C002 C003 C008 -179.0(5) . . . . ?
C007 C001 C002 C003 -177.5(5) . . . . ?
C007 C001 C002 C006 0.1(8) . . . . ?
C007 C001 C00A C00B 178.2(6) . . . . ?
C007 C009 C00C C006 1.7(10) . . . . ?
C00A C001 C002 C003 2.7(8) . . . . ?
C00A C001 C002 C006 -179.7(5) . . . . ?
C00A C001 C007 C009 179.6(6) . . . . ?
